data_7151840
loop_
_publ_author_name
'Yang, Li'
'Yang, Fei'
'Lan, Jingbo'
'Gao, Ge'
'You, Jingsong'
'Su, Xiaoyu'

_publ_section_title
;
 Rational design of BINOL-based diimidazolyl ligands: homochiral
 channel-like mono-component organic frameworks by
 hydrogen-bond-directed self-assembly.
;
_journal_issue 8
_journal_name_full 'Organic &amp; biomolecular chemistry'
_journal_page_first 2618
_journal_page_last 2621
_journal_paper_doi 10.1039/c1ob00026h
_journal_volume 9
_journal_year 2011
_chemical_formula_moiety 'C26 H18 N4 O2, C4 H8 O2, C3 H7 N O '
_chemical_formula_sum 'C33 H33 N5 O5'
_chemical_formula_weight 579.64
_space_group_IT_number 19
_symmetry_cell_setting orthorhombic
_symmetry_Int_Tables_number 19
_symmetry_space_group_name_Hall 'P 2ac 2ab'
_symmetry_space_group_name_H-M 'P 21 21 21'
_atom_sites_solution_hydrogens geom
_atom_sites_solution_primary direct
_atom_sites_solution_secondary difmap
_audit_creation_method SHELXL-97
_cell_angle_alpha 90.00
_cell_angle_beta 90.00
_cell_angle_gamma 90.00
_cell_formula_units_Z 4
_cell_length_a 9.2610(3)
_cell_length_b 16.4271(5)
_cell_length_c 19.8316(4)
_cell_measurement_reflns_used 9065
_cell_measurement_temperature 100(2)
_cell_measurement_theta_max 66.7806
_cell_measurement_theta_min 2.2186
_cell_volume 3017.01(15)
_computing_cell_refinement
;
CrysAlis RED, Oxford Diffraction Ltd.,
Version 1.171.32.29 (release 10-06-2008 CrysAlis171 .NET)
(compiled Jun 10 2008,16:49:55)
;
_computing_data_collection
;
CrysAlis CCD, Oxford Diffraction Ltd.,
Version 1.171.32.29 (release 10-06-2008 CrysAlis171 .NET)
(compiled Jun 10 2008,16:49:55)
;
_computing_data_reduction
;
CrysAlis RED, Oxford Diffraction Ltd.,
Version 1.171.32.29 (release 10-06-2008 CrysAlis171 .NET)
(compiled Jun 10 2008,16:49:55)
;
_computing_molecular_graphics 'Bruker SHELXTL'
_computing_publication_material 'Bruker SHELXTL'
_computing_structure_refinement 'SHELXL-97 (Sheldrick, 1997)'
_computing_structure_solution 'SHELXS-97 (Sheldrick, 1990)'
_diffrn_ambient_temperature 100(2)
_diffrn_measured_fraction_theta_full 0.994
_diffrn_measured_fraction_theta_max 0.994
_diffrn_measurement_device_type 'CCD detector'
_diffrn_measurement_method 'omega scan'
_diffrn_radiation_monochromator graphite
_diffrn_radiation_probe x-ray
_diffrn_radiation_type MoK\a
_diffrn_radiation_wavelength 0.71073
_diffrn_reflns_av_R_equivalents 0.1015
_diffrn_reflns_av_sigmaI/netI 0.0572
_diffrn_reflns_limit_h_max 9
_diffrn_reflns_limit_h_min -10
_diffrn_reflns_limit_k_max 19
_diffrn_reflns_limit_k_min -19
_diffrn_reflns_limit_l_max 23
_diffrn_reflns_limit_l_min -23
_diffrn_reflns_number 22393
_diffrn_reflns_theta_full 24.98
_diffrn_reflns_theta_max 24.98
_diffrn_reflns_theta_min 1.61
_diffrn_source 'fine-focus sealed tube'
_exptl_absorpt_coefficient_mu 0.088
_exptl_absorpt_correction_T_max 1.00000
_exptl_absorpt_correction_T_min 0.77318
_exptl_absorpt_correction_type multi-scan
_exptl_absorpt_process_details
;
CrysAlis RED, Oxford Diffraction Ltd.,
Version 1.171.32.29 (release 10-06-2008 CrysAlis171 .NET)
(compiled Jun 10 2008,16:49:55)
Empirical absorption correction using spherical harmonics,
implemented in SCALE3 ABSPACK scaling algorithm.
;
_exptl_crystal_colour colorless
_exptl_crystal_density_diffrn 1.276
_exptl_crystal_density_method 'not measured'
_exptl_crystal_description parallelepiped
_exptl_crystal_F_000 1224
_exptl_crystal_size_max 0.44
_exptl_crystal_size_mid 0.42
_exptl_crystal_size_min 0.38
_refine_diff_density_max 0.331
_refine_diff_density_min -0.227
_refine_diff_density_rms 0.053
_refine_ls_abs_structure_details 'Flack H D (1983), Acta Cryst. A39, 876-881'
_refine_ls_abs_structure_Flack 3.2(16)
_refine_ls_extinction_method none
_refine_ls_goodness_of_fit_ref 1.090
_refine_ls_hydrogen_treatment mixed
_refine_ls_matrix_type full
_refine_ls_number_parameters 396
_refine_ls_number_reflns 5247
_refine_ls_number_restraints 0
_refine_ls_restrained_S_all 1.090
_refine_ls_R_factor_all 0.0694
_refine_ls_R_factor_gt 0.0624
_refine_ls_shift/su_max 0.001
_refine_ls_shift/su_mean 0.000
_refine_ls_structure_factor_coef Fsqd
_refine_ls_weighting_details 'calc w=1/[\s^2^(Fo^2^)+(0.1250P)^2^+0.0000P] where P=(Fo^2^+2Fc^2^)/3'
_refine_ls_weighting_scheme calc
_refine_ls_wR_factor_gt 0.1703
_refine_ls_wR_factor_ref 0.1774
_reflns_number_gt 4562
_reflns_number_total 5247
_reflns_threshold_expression >2sigma(I)
_cod_data_source_file c1ob00026h.txt
_cod_data_source_block y1
_cod_database_code 7151840

loop_
_symmetry_equiv_pos_as_xyz
'x, y, z'
'-x+1/2, -y, z+1/2'
'-x, y+1/2, -z+1/2'
'x+1/2, -y+1/2, -z'

loop_
_atom_site_label
_atom_site_type_symbol
_atom_site_fract_x
_atom_site_fract_y
_atom_site_fract_z
_atom_site_U_iso_or_equiv
_atom_site_adp_type
_atom_site_occupancy
_atom_site_symmetry_multiplicity
_atom_site_calc_flag
_atom_site_refinement_flags
_atom_site_disorder_assembly
_atom_site_disorder_group
O1 O 0.8640(3) 0.45878(12) -0.16412(9) 0.0649(6) Uani 1 1 d . . .
H1A H 0.859(5) 0.498(3) -0.126(3) 0.109(15) Uiso 1 1 d . . .
O2 O 1.1718(2) 0.3589(2) -0.24698(11) 0.0820(8) Uani 1 1 d . . .
H2A H 1.176(5) 0.355(3) -0.210(2) 0.085(12) Uiso 1 1 d . . .
N1 N 0.7609(3) 0.1361(2) 0.11649(12) 0.0694(7) Uani 1 1 d . . .
N2 N 0.8754(2) 0.13784(15) 0.01902(10) 0.0526(5) Uani 1 1 d . . .
N3 N 0.6883(2) 0.34930(14) -0.47657(10) 0.0531(5) Uani 1 1 d . . .
N4 N 0.6946(3) 0.42059(16) -0.57003(12) 0.0648(7) Uani 1 1 d . . .
C1 C 0.7483(3) 0.1423(3) 0.05156(15) 0.0718(9) Uani 1 1 d . . .
H1C H 0.6584 0.1492 0.0292 0.086 Uiso 1 1 calc R . .
C2 C 0.9034(4) 0.1263(3) 0.12735(15) 0.0850(12) Uani 1 1 d . . .
H2B H 0.9470 0.1196 0.1704 0.102 Uiso 1 1 calc R . .
C3 C 0.9757(4) 0.1274(3) 0.06783(17) 0.0904(13) Uani 1 1 d . . .
H3A H 1.0770 0.1219 0.0616 0.108 Uiso 1 1 calc R . .
C4 C 0.8997(3) 0.14819(18) -0.05147(12) 0.0513(6) Uani 1 1 d . . .
C5 C 0.9237(4) 0.08178(19) -0.09130(15) 0.0662(8) Uani 1 1 d . . .
H5A H 0.9254 0.0287 -0.0723 0.079 Uiso 1 1 calc R . .
C6 C 0.9464(4) 0.0932(2) -0.16177(15) 0.0719(9) Uani 1 1 d . . .
H6A H 0.9657 0.0476 -0.1898 0.086 Uiso 1 1 calc R . .
C7 C 0.9405(3) 0.16882(17) -0.18905(12) 0.0568(7) Uani 1 1 d . . .
H7A H 0.9543 0.1748 -0.2363 0.068 Uiso 1 1 calc R . .
C8 C 0.9143(3) 0.23968(16) -0.14930(12) 0.0449(5) Uani 1 1 d . . .
C9 C 0.8943(3) 0.22839(16) -0.07868(11) 0.0455(5) Uani 1 1 d . . .
C10 C 0.8724(3) 0.29775(17) -0.03783(11) 0.0498(6) Uani 1 1 d . . .
H10A H 0.8626 0.2916 0.0096 0.060 Uiso 1 1 calc R . .
C11 C 0.8653(3) 0.37274(18) -0.06564(12) 0.0520(6) Uani 1 1 d . . .
H11A H 0.8514 0.4187 -0.0373 0.062 Uiso 1 1 calc R . .
C12 C 0.8781(3) 0.38409(16) -0.13664(12) 0.0486(6) Uani 1 1 d . . .
C13 C 0.9039(3) 0.31816(16) -0.17790(11) 0.0431(5) Uani 1 1 d . . .
C14 C 0.9168(3) 0.33057(14) -0.25244(11) 0.0428(5) Uani 1 1 d . . .
C15 C 1.0476(3) 0.35037(18) -0.28118(11) 0.0504(6) Uani 1 1 d . . .
C16 C 1.0590(3) 0.36254(19) -0.35178(12) 0.0529(6) Uani 1 1 d . . .
H16A H 1.1503 0.3751 -0.3709 0.064 Uiso 1 1 calc R . .
C17 C 0.9424(3) 0.35655(17) -0.39221(11) 0.0493(6) Uani 1 1 d . . .
H17A H 0.9526 0.3653 -0.4393 0.059 Uiso 1 1 calc R . .
C18 C 0.8056(3) 0.33748(14) -0.36549(11) 0.0448(5) Uani 1 1 d . . .
C19 C 0.7927(3) 0.32406(15) -0.29457(11) 0.0448(5) Uani 1 1 d . . .
C20 C 0.6542(3) 0.3035(2) -0.26812(13) 0.0602(7) Uani 1 1 d . . .
H20A H 0.6444 0.2930 -0.2212 0.072 Uiso 1 1 calc R . .
C21 C 0.5367(4) 0.2986(3) -0.30824(17) 0.0785(10) Uani 1 1 d . . .
H21A H 0.4458 0.2848 -0.2893 0.094 Uiso 1 1 calc R . .
C22 C 0.5476(4) 0.3139(3) -0.37827(16) 0.0723(9) Uani 1 1 d . . .
H22A H 0.4643 0.3114 -0.4062 0.087 Uiso 1 1 calc R . .
C23 C 0.6791(3) 0.33234(16) -0.40517(12) 0.0523(6) Uani 1 1 d . . .
C24 C 0.6865(4) 0.2952(2) -0.52828(15) 0.0717(9) Uani 1 1 d . . .
H24A H 0.6834 0.2375 -0.5252 0.086 Uiso 1 1 calc R . .
C25 C 0.6901(4) 0.3407(2) -0.58531(14) 0.0722(9) Uani 1 1 d . . .
H25A H 0.6896 0.3193 -0.6298 0.087 Uiso 1 1 calc R . .
C26 C 0.6928(4) 0.42293(19) -0.50442(14) 0.0630(7) Uani 1 1 d . . .
H26A H 0.6945 0.4720 -0.4791 0.076 Uiso 1 1 calc R . .
N5 N 1.2212(4) 0.4159(2) -0.59622(15) 0.0767(8) Uani 1 1 d . . .
O3 O 1.2427(4) 0.4133(2) -0.48344(15) 0.1090(10) Uani 1 1 d . . .
C27 C 1.2937(5) 0.4188(3) -0.54022(19) 0.0877(11) Uani 1 1 d . . .
H27A H 1.3953 0.4258 -0.5436 0.105 Uiso 1 1 calc R . .
C28 C 1.0646(6) 0.4075(4) -0.5937(3) 0.1160(16) Uani 1 1 d . . .
H28A H 1.0335 0.4028 -0.5466 0.174 Uiso 1 1 calc R . .
H28B H 1.0356 0.3586 -0.6186 0.174 Uiso 1 1 calc R . .
H28C H 1.0195 0.4555 -0.6142 0.174 Uiso 1 1 calc R . .
C29 C 1.2855(7) 0.4216(5) -0.6621(2) 0.1206(18) Uani 1 1 d . . .
H29A H 1.3906 0.4256 -0.6576 0.181 Uiso 1 1 calc R . .
H29B H 1.2487 0.4701 -0.6852 0.181 Uiso 1 1 calc R . .
H29C H 1.2610 0.3730 -0.6883 0.181 Uiso 1 1 calc R . .
O4 O 0.8973(5) 0.4231(3) -0.89978(17) 0.1294(14) Uani 1 1 d . . .
O5 O 0.9717(7) 0.4147(6) -0.7666(2) 0.206(3) Uani 1 1 d . . .
C30 C 1.0347(7) 0.4408(5) -0.8786(3) 0.135(2) Uani 1 1 d . . .
H30A H 1.0797 0.4794 -0.9106 0.163 Uiso 1 1 calc R . .
H30B H 1.0930 0.3903 -0.8785 0.163 Uiso 1 1 calc R . .
C31 C 1.0361(13) 0.4758(6) -0.8121(5) 0.207(5) Uani 1 1 d . . .
H31A H 1.1363 0.4883 -0.7981 0.249 Uiso 1 1 calc R . .
H31B H 0.9791 0.5267 -0.8112 0.249 Uiso 1 1 calc R . .
C32 C 0.8339(9) 0.4037(7) -0.7872(3) 0.175(4) Uani 1 1 d . . .
H32A H 0.7837 0.4568 -0.7898 0.210 Uiso 1 1 calc R . .
H32B H 0.7817 0.3688 -0.7546 0.210 Uiso 1 1 calc R . .
C33 C 0.8358(10) 0.3666(6) -0.8509(4) 0.156(3) Uani 1 1 d . . .
H33A H 0.8944 0.3162 -0.8492 0.187 Uiso 1 1 calc R . .
H33B H 0.7363 0.3518 -0.8645 0.187 Uiso 1 1 calc R . .

loop_
_atom_site_aniso_label
_atom_site_aniso_U_11
_atom_site_aniso_U_22
_atom_site_aniso_U_33
_atom_site_aniso_U_23
_atom_site_aniso_U_13
_atom_site_aniso_U_12
O1 0.1028(16) 0.0536(11) 0.0382(9) -0.0008(8) 0.0054(9) 0.0126(10)
O2 0.0599(12) 0.151(3) 0.0353(9) 0.0095(13) -0.0050(9) -0.0197(14)
N1 0.0685(15) 0.097(2) 0.0428(12) 0.0114(12) 0.0154(11) 0.0002(14)
N2 0.0560(12) 0.0619(13) 0.0400(10) 0.0117(9) 0.0057(9) -0.0012(10)
N3 0.0672(13) 0.0541(12) 0.0379(10) 0.0025(9) -0.0103(9) 0.0034(10)
N4 0.0917(18) 0.0613(14) 0.0415(12) 0.0079(10) -0.0047(11) 0.0060(14)
C1 0.0551(15) 0.113(3) 0.0475(14) 0.0193(16) 0.0087(12) 0.0057(17)
C2 0.074(2) 0.141(4) 0.0400(13) 0.0131(18) -0.0061(14) -0.011(2)
C3 0.0589(18) 0.160(4) 0.0523(17) 0.020(2) 0.0010(13) 0.001(2)
C4 0.0566(13) 0.0615(15) 0.0358(11) 0.0087(11) 0.0067(10) 0.0010(13)
C5 0.095(2) 0.0532(16) 0.0507(15) 0.0073(12) 0.0111(15) 0.0006(15)
C6 0.112(3) 0.0581(17) 0.0461(15) -0.0045(13) 0.0148(16) 0.0023(17)
C7 0.0825(18) 0.0558(16) 0.0321(11) -0.0010(10) 0.0086(11) 0.0000(13)
C8 0.0484(13) 0.0537(14) 0.0324(11) 0.0003(10) 0.0016(9) -0.0019(11)
C9 0.0458(12) 0.0582(14) 0.0324(11) 0.0020(10) 0.0026(9) -0.0016(11)
C10 0.0549(13) 0.0650(16) 0.0295(10) 0.0014(11) 0.0038(9) -0.0041(12)
C11 0.0621(15) 0.0621(16) 0.0317(11) -0.0055(10) 0.0010(10) 0.0025(12)
C12 0.0579(14) 0.0531(14) 0.0347(11) -0.0008(10) 0.0007(10) 0.0003(11)
C13 0.0482(12) 0.0530(13) 0.0281(10) 0.0006(9) 0.0018(9) -0.0011(10)
C14 0.0584(13) 0.0427(12) 0.0273(10) 0.0007(8) 0.0000(10) 0.0035(10)
C15 0.0576(14) 0.0635(15) 0.0302(11) -0.0008(11) -0.0014(10) -0.0044(12)
C16 0.0559(14) 0.0683(16) 0.0346(11) 0.0022(11) 0.0060(10) -0.0034(13)
C17 0.0699(16) 0.0517(13) 0.0262(9) 0.0033(9) 0.0027(10) 0.0006(12)
C18 0.0624(14) 0.0396(12) 0.0324(10) 0.0014(9) -0.0038(10) 0.0012(10)
C19 0.0583(14) 0.0429(12) 0.0333(11) 0.0004(9) 0.0020(10) 0.0008(10)
C20 0.0616(15) 0.0778(19) 0.0412(12) 0.0095(13) 0.0009(11) -0.0063(14)
C21 0.0605(18) 0.118(3) 0.0573(17) 0.0186(18) -0.0016(14) -0.0158(18)
C22 0.0668(19) 0.097(2) 0.0526(16) 0.0100(16) -0.0145(14) -0.0063(17)
C23 0.0660(16) 0.0530(14) 0.0379(12) 0.0053(10) -0.0095(11) -0.0001(12)
C24 0.114(3) 0.0551(17) 0.0462(14) -0.0043(13) -0.0108(16) 0.0043(17)
C25 0.109(3) 0.069(2) 0.0378(13) 0.0004(13) -0.0080(15) 0.0092(18)
C26 0.095(2) 0.0521(15) 0.0416(13) 0.0039(11) -0.0050(13) 0.0036(15)
N5 0.0856(19) 0.0865(19) 0.0579(15) -0.0055(13) 0.0147(14) -0.0060(16)
O3 0.141(3) 0.119(2) 0.0670(16) 0.0051(15) 0.0206(17) -0.012(2)
C27 0.093(2) 0.106(3) 0.064(2) -0.0029(19) 0.0059(19) -0.013(2)
C28 0.114(4) 0.127(4) 0.108(4) 0.008(3) 0.007(3) -0.019(3)
C29 0.131(4) 0.163(5) 0.068(2) -0.018(3) 0.022(3) -0.006(4)
O4 0.128(3) 0.190(4) 0.0704(18) 0.014(2) -0.0034(18) -0.016(3)
O5 0.177(5) 0.357(10) 0.084(3) 0.062(4) -0.017(3) 0.030(6)
C30 0.119(4) 0.197(7) 0.091(3) 0.042(4) 0.003(3) -0.014(4)
C31 0.281(13) 0.162(7) 0.180(8) 0.005(7) -0.105(9) -0.036(8)
C32 0.139(6) 0.303(13) 0.082(4) 0.016(5) 0.021(4) 0.012(6)
C33 0.163(6) 0.165(6) 0.139(6) -0.013(5) 0.026(5) -0.021(5)

loop_
_atom_type_symbol
_atom_type_description
_atom_type_scat_dispersion_real
_atom_type_scat_dispersion_imag
_atom_type_scat_source
C C 0.0033 0.0016 'International Tables Vol C Tables 4.2.6.8 and 6.1.1.4'
H H 0.0000 0.0000 'International Tables Vol C Tables 4.2.6.8 and 6.1.1.4'
N N 0.0061 0.0033 'International Tables Vol C Tables 4.2.6.8 and 6.1.1.4'
O O 0.0106 0.0060 'International Tables Vol C Tables 4.2.6.8 and 6.1.1.4'

loop_
_geom_angle_atom_site_label_1
_geom_angle_atom_site_label_2
_geom_angle_atom_site_label_3
_geom_angle
_geom_angle_site_symmetry_1
_geom_angle_site_symmetry_3
_geom_angle_publ_flag
C12 O1 H1A 107(3) . . ?
C15 O2 H2A 123(3) . . ?
C1 N1 C2 104.8(2) . . ?
C1 N2 C3 105.3(2) . . ?
C1 N2 C4 127.0(2) . . ?
C3 N2 C4 127.5(2) . . ?
C26 N3 C24 106.4(2) . . ?
C26 N3 C23 125.7(2) . . ?
C24 N3 C23 127.8(2) . . ?
C26 N4 C25 104.7(3) . . ?
N1 C1 N2 113.2(3) . . ?
N1 C1 H1C 123.4 . . ?
N2 C1 H1C 123.4 . . ?
N1 C2 C3 110.0(3) . . ?
N1 C2 H2B 125.0 . . ?
C3 C2 H2B 125.0 . . ?
N2 C3 C2 106.6(3) . . ?
N2 C3 H3A 126.7 . . ?
C2 C3 H3A 126.7 . . ?
C5 C4 N2 119.8(3) . . ?
C5 C4 C9 121.7(2) . . ?
N2 C4 C9 118.4(2) . . ?
C4 C5 C6 119.1(3) . . ?
C4 C5 H5A 120.5 . . ?
C6 C5 H5A 120.5 . . ?
C7 C6 C5 120.4(3) . . ?
C7 C6 H6A 119.8 . . ?
C5 C6 H6A 119.8 . . ?
C6 C7 C8 122.3(2) . . ?
C6 C7 H7A 118.9 . . ?
C8 C7 H7A 118.9 . . ?
C13 C8 C9 120.3(2) . . ?
C13 C8 C7 122.3(2) . . ?
C9 C8 C7 117.3(2) . . ?
C10 C9 C8 118.5(2) . . ?
C10 C9 C4 122.3(2) . . ?
C8 C9 C4 119.2(2) . . ?
C11 C10 C9 120.5(2) . . ?
C11 C10 H10A 119.7 . . ?
C9 C10 H10A 119.7 . . ?
C10 C11 C12 121.2(2) . . ?
C10 C11 H11A 119.4 . . ?
C12 C11 H11A 119.4 . . ?
O1 C12 C13 119.5(2) . . ?
O1 C12 C11 120.7(2) . . ?
C13 C12 C11 119.9(2) . . ?
C12 C13 C8 119.4(2) . . ?
C12 C13 C14 119.5(2) . . ?
C8 C13 C14 121.0(2) . . ?
C15 C14 C19 118.9(2) . . ?
C15 C14 C13 120.7(2) . . ?
C19 C14 C13 120.3(2) . . ?
O2 C15 C14 124.7(2) . . ?
O2 C15 C16 114.8(2) . . ?
C14 C15 C16 120.5(2) . . ?
C17 C16 C15 121.1(2) . . ?
C17 C16 H16A 119.4 . . ?
C15 C16 H16A 119.4 . . ?
C16 C17 C18 120.8(2) . . ?
C16 C17 H17A 119.6 . . ?
C18 C17 H17A 119.6 . . ?
C23 C18 C17 123.3(2) . . ?
C23 C18 C19 118.0(2) . . ?
C17 C18 C19 118.7(2) . . ?
C14 C19 C18 119.9(2) . . ?
C14 C19 C20 121.8(2) . . ?
C18 C19 C20 118.3(2) . . ?
C21 C20 C19 121.5(2) . . ?
C21 C20 H20A 119.3 . . ?
C19 C20 H20A 119.3 . . ?
C20 C21 C22 120.7(3) . . ?
C20 C21 H21A 119.6 . . ?
C22 C21 H21A 119.6 . . ?
C23 C22 C21 119.1(3) . . ?
C23 C22 H22A 120.4 . . ?
C21 C22 H22A 120.4 . . ?
C22 C23 C18 122.4(2) . . ?
C22 C23 N3 118.6(2) . . ?
C18 C23 N3 119.0(2) . . ?
N3 C24 C25 105.6(3) . . ?
N3 C24 H24A 127.2 . . ?
C25 C24 H24A 127.2 . . ?
N4 C25 C24 110.5(3) . . ?
N4 C25 H25A 124.8 . . ?
C24 C25 H25A 124.8 . . ?
N4 C26 N3 112.9(3) . . ?
N4 C26 H26A 123.6 . . ?
N3 C26 H26A 123.6 . . ?
C27 N5 C29 124.1(4) . . ?
C27 N5 C28 119.2(4) . . ?
C29 N5 C28 116.7(4) . . ?
O3 C27 N5 125.7(4) . . ?
O3 C27 H27A 117.1 . . ?
N5 C27 H27A 117.1 . . ?
N5 C28 H28A 109.5 . . ?
N5 C28 H28B 109.5 . . ?
H28A C28 H28B 109.5 . . ?
N5 C28 H28C 109.5 . . ?
H28A C28 H28C 109.5 . . ?
H28B C28 H28C 109.5 . . ?
N5 C29 H29A 109.5 . . ?
N5 C29 H29B 109.5 . . ?
H29A C29 H29B 109.5 . . ?
N5 C29 H29C 109.5 . . ?
H29A C29 H29C 109.5 . . ?
H29B C29 H29C 109.5 . . ?
C30 O4 C33 107.1(5) . . ?
C32 O5 C31 106.8(6) . . ?
O4 C30 C31 112.0(7) . . ?
O4 C30 H30A 109.2 . . ?
C31 C30 H30A 109.2 . . ?
O4 C30 H30B 109.2 . . ?
C31 C30 H30B 109.2 . . ?
H30A C30 H30B 107.9 . . ?
O5 C31 C30 106.5(7) . . ?
O5 C31 H31A 110.4 . . ?
C30 C31 H31A 110.4 . . ?
O5 C31 H31B 110.4 . . ?
C30 C31 H31B 110.4 . . ?
H31A C31 H31B 108.6 . . ?
O5 C32 C33 108.5(7) . . ?
O5 C32 H32A 110.0 . . ?
C33 C32 H32A 110.0 . . ?
O5 C32 H32B 110.0 . . ?
C33 C32 H32B 110.0 . . ?
H32A C32 H32B 108.4 . . ?
O4 C33 C32 109.1(7) . . ?
O4 C33 H33A 109.9 . . ?
C32 C33 H33A 109.9 . . ?
O4 C33 H33B 109.9 . . ?
C32 C33 H33B 109.9 . . ?
H33A C33 H33B 108.3 . . ?

loop_
_geom_bond_atom_site_label_1
_geom_bond_atom_site_label_2
_geom_bond_distance
_geom_bond_site_symmetry_2
_geom_bond_publ_flag
O1 C12 1.349(3) . ?
O1 H1A 1.00(5) . ?
O2 C15 1.343(3) . ?
O2 H2A 0.74(5) . ?
N1 C1 1.297(4) . ?
N1 C2 1.348(5) . ?
N2 C1 1.344(4) . ?
N2 C3 1.352(4) . ?
N2 C4 1.426(3) . ?
N3 C26 1.330(4) . ?
N3 C24 1.357(4) . ?
N3 C23 1.446(3) . ?
N4 C26 1.302(4) . ?
N4 C25 1.347(5) . ?
C1 H1C 0.9500 . ?
C2 C3 1.357(5) . ?
C2 H2B 0.9500 . ?
C3 H3A 0.9500 . ?
C4 C5 1.365(4) . ?
C4 C9 1.425(4) . ?
C5 C6 1.426(4) . ?
C5 H5A 0.9500 . ?
C6 C7 1.356(4) . ?
C6 H6A 0.9500 . ?
C7 C8 1.427(4) . ?
C7 H7A 0.9500 . ?
C8 C13 1.412(4) . ?
C8 C9 1.425(3) . ?
C9 C10 1.413(4) . ?
C10 C11 1.351(4) . ?
C10 H10A 0.9500 . ?
C11 C12 1.425(3) . ?
C11 H11A 0.9500 . ?
C12 C13 1.378(4) . ?
C13 C14 1.497(3) . ?
C14 C15 1.378(4) . ?
C14 C19 1.424(4) . ?
C15 C16 1.418(3) . ?
C16 C17 1.348(4) . ?
C16 H16A 0.9500 . ?
C17 C18 1.408(4) . ?
C17 H17A 0.9500 . ?
C18 C23 1.414(4) . ?
C18 C19 1.429(3) . ?
C19 C20 1.427(4) . ?
C20 C21 1.350(4) . ?
C20 H20A 0.9500 . ?
C21 C22 1.415(4) . ?
C21 H21A 0.9500 . ?
C22 C23 1.363(5) . ?
C22 H22A 0.9500 . ?
C24 C25 1.356(4) . ?
C24 H24A 0.9500 . ?
C25 H25A 0.9500 . ?
C26 H26A 0.9500 . ?
N5 C27 1.299(5) . ?
N5 C29 1.438(5) . ?
N5 C28 1.458(7) . ?
O3 C27 1.225(5) . ?
C27 H27A 0.9500 . ?
C28 H28A 0.9800 . ?
C28 H28B 0.9800 . ?
C28 H28C 0.9800 . ?
C29 H29A 0.9800 . ?
C29 H29B 0.9800 . ?
C29 H29C 0.9800 . ?
O4 C30 1.371(7) . ?
O4 C33 1.459(9) . ?
O5 C32 1.352(10) . ?
O5 C31 1.475(11) . ?
C30 C31 1.439(10) . ?
C30 H30A 0.9900 . ?
C30 H30B 0.9900 . ?
C31 H31A 0.9900 . ?
C31 H31B 0.9900 . ?
C32 C33 1.403(10) . ?
C32 H32A 0.9900 . ?
C32 H32B 0.9900 . ?
C33 H33A 0.9900 . ?
C33 H33B 0.9900 . ?

loop_
_cod_related_entry_id
_cod_related_entry_database
_cod_related_entry_code
1 ChemSpider 30653491
